data_4323949
loop_
_publ_author_name
'Peter G. Jones'
'Carsten Th\"one'

_publ_contact_author
;
      Th\"one, Carsten
      Institut f\"ur Analytische und Anorganische Chemie
      Technische Universit\"at Braunschweig
      Postfach 3329
      38023 Braunschweig
      Germany
;
_publ_contact_author_email p.jones@tu-bs.de
_publ_contact_author_fax '049 531 391-5387'
_publ_contact_author_phone '049 531 391-5322'
_publ_section_title
;
 Organometallic Selenolates. 3.1Oxidation of (Cyclopentadienyl)tungsten
 Selenolates and Crystal Structure of [(cp)W(CO)~3~]~2~Se~3~
;
_journal_name_full 'Inorganic Chemistry'
_journal_page_first 6625
_journal_page_last 6626
_journal_paper_doi 10.1021/ic951394b
_journal_volume 35
_journal_year 1996
_chemical_formula_sum 'C16 H10 O6 Se3 W2'
_chemical_formula_weight 902.82
_chemical_name_systematic
;
 ?
;
_space_group_IT_number 2
_symmetry_cell_setting triclinic
_symmetry_space_group_name_Hall '-P 1'
_symmetry_space_group_name_H-M 'P -1'
_atom_sites_solution_hydrogens geom
_atom_sites_solution_primary direct
_atom_sites_solution_secondary difmap
_audit_creation_method SHELXL
_cell_angle_alpha 101.38(2)
_cell_angle_beta 93.71(2)
_cell_angle_gamma 90.97(2)
_cell_formula_units_Z 2
_cell_length_a 8.998(2)
_cell_length_b 10.007(2)
_cell_length_c 11.588(2)
_cell_measurement_reflns_used 52
_cell_measurement_temperature 173(2)
_cell_measurement_theta_max 12.5
_cell_measurement_theta_min 10
_cell_volume 1020.3(4)
_computing_cell_refinement 'Siemens XSCANS'
_computing_data_collection 'Siemens XSCANS'
_computing_data_reduction 'Siemens XSCANS'
_computing_molecular_graphics 'Siemens XP'
_computing_publication_material 'SHELXL-93 (Sheldrick, 1993)'
_computing_structure_refinement 'SHELXL-93 (Sheldrick, 1993)'
_computing_structure_solution 'SHELXS-86 (Sheldrick, 1990)'
_diffrn_ambient_temperature 173(2)
_diffrn_measurement_device 'Siemens P4'
_diffrn_measurement_method Omega-scans
_diffrn_radiation_monochromator graphite
_diffrn_radiation_source 'fine-focus sealed tube'
_diffrn_radiation_type MoK\a
_diffrn_radiation_wavelength 0.71073
_diffrn_reflns_av_R_equivalents 0.0380
_diffrn_reflns_av_sigmaI/netI 0.0581
_diffrn_reflns_limit_h_max 10
_diffrn_reflns_limit_h_min -10
_diffrn_reflns_limit_k_max 0
_diffrn_reflns_limit_k_min -11
_diffrn_reflns_limit_l_max 13
_diffrn_reflns_limit_l_min -13
_diffrn_reflns_number 3596
_diffrn_reflns_theta_max 25.00
_diffrn_reflns_theta_min 3.01
_diffrn_standards_decay_% 2
_diffrn_standards_interval_count 247
_diffrn_standards_number 3
_exptl_absorpt_coefficient_mu 16.645
_exptl_absorpt_correction_T_max 1.000
_exptl_absorpt_correction_T_min 0.532
_exptl_absorpt_correction_type Psi-scans
_exptl_crystal_colour red
_exptl_crystal_density_diffrn 2.939
_exptl_crystal_description tablet
_exptl_crystal_F_000 808
_exptl_crystal_size_max 0.40
_exptl_crystal_size_mid 0.10
_exptl_crystal_size_min 0.05
_refine_diff_density_max 2.856
_refine_diff_density_min -1.082
_refine_diff_density_rms 0.244
_refine_ls_extinction_method none
_refine_ls_goodness_of_fit_all 0.967
_refine_ls_goodness_of_fit_obs 1.085
_refine_ls_hydrogen_treatment 'Riding model'
_refine_ls_matrix_type full
_refine_ls_number_parameters 244
_refine_ls_number_reflns 3558
_refine_ls_number_restraints 122
_refine_ls_restrained_S_all 0.952
_refine_ls_restrained_S_obs 1.061
_refine_ls_R_factor_all 0.0596
_refine_ls_R_factor_obs 0.0381
_refine_ls_shift/esd_max -0.001
_refine_ls_shift/esd_mean 0.000
_refine_ls_structure_factor_coef Fsqd
_refine_ls_weighting_details 'w=1/[\s^2^(Fo^2^)+(0.0498P)^2^+0.0000P] where P=(Fo^2^+2Fc^2^)/3'
_refine_ls_weighting_scheme calc
_refine_ls_wR_factor_all 0.0903
_refine_ls_wR_factor_obs 0.0851
_reflns_number_observed 2579
_reflns_number_total 3558
_reflns_observed_criterion >2sigma(I)
_cod_data_source_file ic951394b.cif
_cod_data_source_block misere
_cod_depositor_comments
;
The following automatic conversions were performed:

'_refine_ls_weighting_scheme' value 'calc
w=1/[\s^2^(Fo^2^)+(0.0498P)^2^+0.0000P] where P=(Fo^2^+2Fc^2^)/3' was
changed to 'calc'. New tag '_refine_ls_weighting_details' was
created. The value of the new tag was set to
'w=1/[\s^2^(Fo^2^)+(0.0498P)^2^+0.0000P] where P=(Fo^2^+2Fc^2^)/3'.

Automatic conversion script
Id: cif_fix_values 3143 2015-03-26 13:38:13Z robertas 
;
_cod_database_code 4323949

loop_
_symmetry_equiv_pos_as_xyz
'x, y, z'
'-x, -y, -z'

loop_
_atom_site_aniso_label
_atom_site_aniso_U_11
_atom_site_aniso_U_22
_atom_site_aniso_U_33
_atom_site_aniso_U_23
_atom_site_aniso_U_13
_atom_site_aniso_U_12
W1 0.0186(2) 0.0321(3) 0.0183(3) 0.0087(2) 0.0030(2) -0.0005(2)
C1 0.038(7) 0.047(8) 0.030(8) -0.009(6) 0.010(6) -0.003(6)
O1 0.059(6) 0.052(6) 0.043(7) -0.012(5) 0.015(5) -0.009(5)
C2 0.020(6) 0.025(6) 0.034(8) 0.003(5) 0.006(5) 0.003(5)
O2 0.040(5) 0.042(6) 0.044(6) 0.020(5) 0.008(5) 0.008(4)
C3 0.027(6) 0.048(8) 0.020(7) 0.008(6) -0.007(5) 0.002(6)
O3 0.034(5) 0.049(6) 0.049(7) 0.005(5) -0.016(5) 0.003(4)
C11 0.029(7) 0.066(8) 0.049(8) 0.040(7) 0.008(6) -0.004(6)
C12 0.022(6) 0.083(9) 0.025(6) 0.021(6) 0.010(5) -0.017(6)
C13 0.021(6) 0.039(6) 0.039(7) 0.011(5) 0.004(5) -0.010(5)
C14 0.021(6) 0.046(7) 0.029(6) 0.013(5) -0.001(5) -0.011(5)
C15 0.034(7) 0.043(7) 0.042(7) 0.023(6) 0.011(6) 0.000(5)
Se1 0.0230(6) 0.0304(7) 0.0191(6) 0.0047(5) -0.0001(5) 0.0029(5)
Se3 0.0286(6) 0.0327(7) 0.0224(7) 0.0086(6) -0.0041(5) -0.0053(5)
Se2 0.0230(6) 0.0314(7) 0.0270(7) 0.0058(6) -0.0014(5) -0.0020(5)
W2 0.0241(3) 0.0287(3) 0.0222(3) 0.0078(2) -0.0049(2) -0.0004(2)
C4 0.025(6) 0.054(9) 0.029(8) 0.011(6) -0.002(6) 0.002(6)
O4 0.049(6) 0.063(7) 0.044(7) 0.029(6) 0.005(5) 0.002(5)
C5 0.033(7) 0.031(7) 0.028(7) 0.003(6) -0.005(6) 0.009(6)
O5 0.051(6) 0.062(7) 0.037(6) -0.016(5) -0.009(5) 0.017(5)
C6 0.036(6) 0.032(7) 0.035(8) 0.009(6) 0.007(6) 0.004(6)
O6 0.029(4) 0.047(6) 0.070(8) 0.005(6) 0.001(5) 0.006(4)
C21 0.058(8) 0.051(7) 0.029(7) 0.019(6) -0.014(6) 0.015(6)
C22 0.023(6) 0.038(6) 0.056(9) 0.027(6) -0.015(5) -0.007(5)
C23 0.027(6) 0.049(7) 0.039(7) 0.025(5) 0.002(5) 0.014(5)
C24 0.039(7) 0.028(6) 0.045(8) 0.022(5) -0.002(6) 0.003(5)
C25 0.037(7) 0.057(8) 0.029(7) 0.030(6) 0.004(5) 0.004(5)

loop_
_atom_site_label
_atom_site_type_symbol
_atom_site_fract_x
_atom_site_fract_y
_atom_site_fract_z
_atom_site_U_iso_or_equiv
_atom_site_thermal_displace_type
_atom_site_occupancy
_atom_site_calc_flag
_atom_site_refinement_flags
_atom_site_disorder_group
W1 W 0.29865(5) 0.51085(5) 0.77306(4) 0.02246(14) Uani 1 d . .
C1 C 0.3598(15) 0.6843(15) 0.8869(13) 0.040(3) Uani 1 d U .
O1 O 0.4016(11) 0.7790(11) 0.9499(10) 0.054(3) Uani 1 d U .
C2 C 0.3183(12) 0.6487(12) 0.6695(12) 0.027(3) Uani 1 d U .
O2 O 0.3243(10) 0.7283(9) 0.6127(9) 0.040(2) Uani 1 d U .
C3 C 0.5024(13) 0.4776(14) 0.8303(11) 0.032(3) Uani 1 d U .
O3 O 0.6202(10) 0.4571(10) 0.8668(9) 0.045(3) Uani 1 d U .
C11 C 0.1781(14) 0.3375(16) 0.8476(14) 0.044(3) Uani 1 d U .
H11 H 0.2323(14) 0.2720(16) 0.8807(14) 0.053 Uiso 1 calc R .
C12 C 0.1375(13) 0.4648(16) 0.9084(13) 0.042(3) Uani 1 d U .
H12 H 0.1586(13) 0.5007(16) 0.9902(13) 0.051 Uiso 1 calc R .
C13 C 0.0597(12) 0.5308(14) 0.8272(12) 0.033(3) Uani 1 d U .
H13 H 0.0212(12) 0.6198(14) 0.8430(12) 0.039 Uiso 1 calc R .
C14 C 0.0504(12) 0.4374(13) 0.7166(12) 0.031(3) Uani 1 d U .
H14 H 0.0007(12) 0.4517(13) 0.6454(12) 0.038 Uiso 1 calc R .
C15 C 0.1261(14) 0.3231(14) 0.7312(13) 0.037(3) Uani 1 d U .
H15 H 0.1403(14) 0.2463(14) 0.6706(13) 0.045 Uiso 1 calc R .
Se1 Se 0.42216(12) 0.36880(12) 0.58997(11) 0.0242(3) Uani 1 d . .
Se3 Se 0.28915(13) 0.40338(13) 0.41834(11) 0.0278(3) Uani 1 d . .
Se2 Se 0.08405(12) 0.24959(13) 0.39111(11) 0.0273(3) Uani 1 d . .
W2 W 0.16696(5) 0.01570(5) 0.26470(5) 0.02493(15) Uani 1 d . .
C4 C 0.2193(13) 0.1500(15) 0.1684(12) 0.036(3) Uani 1 d U .
O4 O 0.2524(11) 0.2266(11) 0.1126(9) 0.050(3) Uani 1 d U .
C5 C 0.1113(14) -0.0866(13) 0.0995(12) 0.031(3) Uani 1 d U .
O5 O 0.0781(11) -0.1461(11) 0.0098(9) 0.054(3) Uani 1 d U .
C6 C -0.0549(14) 0.0094(13) 0.2576(12) 0.034(3) Uani 1 d U .
O6 O -0.1817(10) 0.0016(10) 0.2536(10) 0.049(3) Uani 1 d U .
C21 C 0.3069(16) 0.0042(15) 0.4426(13) 0.045(3) Uani 1 d U .
H21 H 0.3049(16) 0.0732(15) 0.5118(13) 0.054 Uiso 1 calc R .
C22 C 0.4036(13) 0.0029(14) 0.3570(14) 0.038(3) Uani 1 d U .
H22 H 0.4783(13) 0.0706(14) 0.3555(14) 0.045 Uiso 1 calc R .
C23 C 0.3728(13) -0.1200(14) 0.2683(13) 0.036(3) Uani 1 d U .
H23 H 0.4226(13) -0.1492(14) 0.1983(13) 0.043 Uiso 1 calc R .
C24 C 0.2571(14) -0.1847(13) 0.3068(13) 0.036(3) Uani 1 d U .
H24 H 0.2125(14) -0.2693(13) 0.2667(13) 0.043 Uiso 1 calc R .
C25 C 0.2125(15) -0.1086(15) 0.4146(12) 0.038(3) Uani 1 d U .
H25 H 0.1335(15) -0.1310(15) 0.4586(12) 0.045 Uiso 1 calc R .

loop_
_atom_type_symbol
_atom_type_description
_atom_type_scat_dispersion_real
_atom_type_scat_dispersion_imag
_atom_type_scat_source
C C 0.0033 0.0016 'International Tables Vol C Tables 4.2.6.8 and 6.1.1.4'
H H 0.0000 0.0000 'International Tables Vol C Tables 4.2.6.8 and 6.1.1.4'
O O 0.0106 0.0060 'International Tables Vol C Tables 4.2.6.8 and 6.1.1.4'
Se Se -0.0929 2.2259 'International Tables Vol C Tables 4.2.6.8 and 6.1.1.4'
W W -0.8490 6.8722 'International Tables Vol C Tables 4.2.6.8 and 6.1.1.4'

loop_
_geom_angle_atom_site_label_1
_geom_angle_atom_site_label_2
_geom_angle_atom_site_label_3
_geom_angle
_geom_angle_site_symmetry_1
_geom_angle_site_symmetry_3
_geom_angle_publ_flag
C3 W1 C1 76.3(6) . . y
C3 W1 C2 106.1(5) . . y
C1 W1 C2 76.1(6) . . y
C3 W1 C13 143.0(5) . . ?
C1 W1 C13 90.7(5) . . ?
C2 W1 C13 104.0(5) . . ?
C3 W1 C12 108.2(5) . . ?
C1 W1 C12 87.9(6) . . ?
C2 W1 C12 137.2(5) . . ?
C13 W1 C12 35.8(5) . . ?
C3 W1 C14 151.2(5) . . ?
C1 W1 C14 124.4(5) . . ?
C2 W1 C14 98.9(5) . . ?
C13 W1 C14 35.8(4) . . ?
C12 W1 C14 58.3(5) . . ?
C3 W1 C11 97.0(5) . . ?
C1 W1 C11 117.7(6) . . ?
C2 W1 C11 155.7(5) . . ?
C13 W1 C11 58.5(5) . . ?
C12 W1 C11 34.7(5) . . ?
C14 W1 C11 56.9(5) . . ?
C3 W1 C15 117.6(5) . . ?
C1 W1 C15 144.8(5) . . ?
C2 W1 C15 124.0(5) . . ?
C13 W1 C15 58.2(5) . . ?
C12 W1 C15 57.4(5) . . ?
C14 W1 C15 33.8(4) . . ?
C11 W1 C15 33.8(5) . . ?
C3 W1 Se1 74.2(4) . . y
C1 W1 Se1 132.9(4) . . y
C2 W1 Se1 77.9(3) . . y
C13 W1 Se1 133.6(3) . . ?
C12 W1 Se1 136.1(4) . . ?
C14 W1 Se1 97.8(3) . . ?
C11 W1 Se1 101.7(4) . . ?
C15 W1 Se1 82.0(4) . . ?
O1 C1 W1 176.3(12) . . y
O2 C2 W1 177.3(10) . . y
O3 C3 W1 177.9(12) . . y
C15 C11 C12 108.4(13) . . y
C15 C11 W1 73.4(8) . . ?
C12 C11 W1 70.6(8) . . ?
C11 C12 C13 107.9(13) . . y
C11 C12 W1 74.7(8) . . ?
C13 C12 W1 70.9(7) . . ?
C12 C13 C14 106.4(12) . . y
C12 C13 W1 73.3(7) . . ?
C14 C13 W1 74.8(7) . . ?
C15 C14 C13 108.0(12) . . y
C15 C14 W1 73.9(7) . . ?
C13 C14 W1 69.4(6) . . ?
C14 C15 C11 109.2(14) . . y
C14 C15 W1 72.3(7) . . ?
C11 C15 W1 72.7(8) . . ?
Se3 Se1 W1 108.23(5) . . y
Se1 Se3 Se2 105.17(7) . . y
Se3 Se2 W2 107.62(6) . . y
C4 W2 C6 105.0(5) . . y
C4 W2 C5 77.7(6) . . y
C6 W2 C5 77.1(5) . . y
C4 W2 C24 138.0(5) . . ?
C6 W2 C24 109.9(5) . . ?
C5 W2 C24 87.9(5) . . ?
C4 W2 C23 105.3(5) . . ?
C6 W2 C23 142.5(5) . . ?
C5 W2 C23 88.4(5) . . ?
C24 W2 C23 34.3(4) . . ?
C4 W2 C22 97.5(5) . . ?
C6 W2 C22 153.7(5) . . ?
C5 W2 C22 121.8(5) . . ?
C24 W2 C22 57.5(5) . . ?
C23 W2 C22 36.2(5) . . ?
C4 W2 C25 154.1(5) . . ?
C6 W2 C25 98.6(5) . . ?
C5 W2 C25 118.8(5) . . ?
C24 W2 C25 35.4(5) . . ?
C23 W2 C25 58.6(5) . . ?
C22 W2 C25 57.2(5) . . ?
C4 W2 C21 121.3(5) . . ?
C6 W2 C21 120.3(6) . . ?
C5 W2 C21 143.7(5) . . ?
C24 W2 C21 56.9(5) . . ?
C23 W2 C21 58.0(5) . . ?
C22 W2 C21 33.6(5) . . ?
C25 W2 C21 33.9(5) . . ?
C4 W2 Se2 76.9(4) . . y
C6 W2 Se2 73.0(4) . . y
C5 W2 Se2 133.7(3) . . y
C24 W2 Se2 135.3(4) . . ?
C23 W2 Se2 135.6(4) . . ?
C22 W2 Se2 99.4(4) . . ?
C25 W2 Se2 100.2(4) . . ?
C21 W2 Se2 82.5(4) . . ?
O4 C4 W2 178.6(11) . . y
O5 C5 W2 177.7(13) . . y
O6 C6 W2 177.9(12) . . y
C22 C21 C25 110.1(14) . . y
C22 C21 W2 71.9(8) . . ?
C25 C21 W2 72.2(8) . . ?
C21 C22 C23 108.0(12) . . y
C21 C22 W2 74.5(7) . . ?
C23 C22 W2 71.1(7) . . ?
C24 C23 C22 105.2(13) . . y
C24 C23 W2 72.3(7) . . ?
C22 C23 W2 72.6(7) . . ?
C23 C24 C25 110.6(13) . . y
C23 C24 W2 73.4(7) . . ?
C25 C24 W2 74.0(7) . . ?
C21 C25 C24 105.9(12) . . y
C21 C25 W2 73.9(7) . . ?
C24 C25 W2 70.6(7) . . ?

loop_
_geom_bond_atom_site_label_1
_geom_bond_atom_site_label_2
_geom_bond_distance
_geom_bond_site_symmetry_2
_geom_bond_publ_flag
W1 C3 1.965(12) . y
W1 C1 2.006(15) . y
W1 C2 2.012(13) . y
W1 C13 2.279(12) . n
W1 C12 2.309(12) . n
W1 C14 2.350(11) . n
W1 C11 2.362(13) . n
W1 C15 2.371(14) . n
W1 Se1 2.6317(14) . y
C1 O1 1.12(2) . y
C2 O2 1.132(14) . y
C3 O3 1.152(13) . y
C11 C15 1.38(2) . y
C11 C12 1.40(2) . y
C12 C13 1.41(2) . y
C13 C14 1.43(2) . y
C14 C15 1.37(2) . y
Se1 Se3 2.342(2) . y
Se3 Se2 2.348(2) . y
Se2 W2 2.6511(15) . y
W2 C4 1.977(14) . y
W2 C6 1.992(13) . y
W2 C5 2.012(14) . y
W2 C24 2.304(12) . n
W2 C23 2.318(11) . n
W2 C22 2.337(11) . n
W2 C25 2.348(12) . n
W2 C21 2.369(13) . n
C4 O4 1.14(2) . y
C5 O5 1.111(15) . y
C6 O6 1.139(15) . y
C21 C22 1.36(2) . y
C21 C25 1.37(2) . y
C22 C23 1.45(2) . y
C23 C24 1.36(2) . y
C24 C25 1.41(2) . y

loop_
_geom_torsion_atom_site_label_1
_geom_torsion_atom_site_label_2
_geom_torsion_atom_site_label_3
_geom_torsion_atom_site_label_4
_geom_torsion
_geom_torsion_site_symmetry_1
_geom_torsion_site_symmetry_2
_geom_torsion_site_symmetry_3
_geom_torsion_site_symmetry_4
_geom_torsion_publ_flag
C3 W1 C1 O1 18.3(212) . . . . ?
C2 W1 C1 O1 -92.5(213) . . . . ?
C13 W1 C1 O1 163.3(213) . . . . ?
C12 W1 C1 O1 127.6(213) . . . . ?
C14 W1 C1 O1 176.2(210) . . . . ?
C11 W1 C1 O1 109.0(212) . . . . ?
C15 W1 C1 O1 137.0(208) . . . . ?
Se1 W1 C1 O1 -34.2(216) . . . . ?
C3 W1 C2 O2 -145.8(240) . . . . ?
C1 W1 C2 O2 -74.8(240) . . . . ?
C13 W1 C2 O2 12.4(241) . . . . ?
C12 W1 C2 O2 -3.6(244) . . . . ?
C14 W1 C2 O2 48.6(241) . . . . ?
C11 W1 C2 O2 53.1(245) . . . . ?
C15 W1 C2 O2 73.2(241) . . . . ?
Se1 W1 C2 O2 144.7(241) . . . . ?
C1 W1 C3 O3 82.1(323) . . . . ?
C2 W1 C3 O3 152.9(322) . . . . ?
C13 W1 C3 O3 9.7(328) . . . . ?
C12 W1 C3 O3 -1.1(324) . . . . ?
C14 W1 C3 O3 -57.8(326) . . . . ?
C11 W1 C3 O3 -34.8(323) . . . . ?
C15 W1 C3 O3 -63.2(324) . . . . ?
Se1 W1 C3 O3 -135.1(324) . . . . ?
C3 W1 C11 C15 -130.9(9) . . . . ?
C1 W1 C11 C15 151.0(8) . . . . ?
C2 W1 C11 C15 30.8(17) . . . . ?
C13 W1 C11 C15 78.8(9) . . . . ?
C12 W1 C11 C15 117.0(12) . . . . ?
C14 W1 C11 C15 36.1(8) . . . . ?
C15 W1 C11 C15 0.000(2) . . . . ?
Se1 W1 C11 C15 -55.6(8) . . . . ?
C3 W1 C11 C12 112.1(9) . . . . ?
C1 W1 C11 C12 34.0(10) . . . . ?
C2 W1 C11 C12 -86.2(15) . . . . ?
C13 W1 C11 C12 -38.2(8) . . . . ?
C12 W1 C11 C12 0.000(7) . . . . ?
C14 W1 C11 C12 -80.9(9) . . . . ?
C15 W1 C11 C12 -117.0(12) . . . . ?
Se1 W1 C11 C12 -172.6(7) . . . . ?
C15 C11 C12 C13 -0.5(14) . . . . ?
W1 C11 C12 C13 63.6(8) . . . . ?
C15 C11 C12 W1 -64.1(9) . . . . ?
W1 C11 C12 W1 0.000(4) . . . . ?
C3 W1 C12 C11 -75.5(9) . . . . ?
C1 W1 C12 C11 -150.3(9) . . . . ?
C2 W1 C12 C11 142.8(9) . . . . ?
C13 W1 C12 C11 115.6(12) . . . . ?
C14 W1 C12 C11 76.2(9) . . . . ?
C11 W1 C12 C11 0.000(6) . . . . ?
C15 W1 C12 C11 36.1(8) . . . . ?
Se1 W1 C12 C11 10.4(10) . . . . ?
C3 W1 C12 C13 168.9(8) . . . . ?
C1 W1 C12 C13 94.1(9) . . . . ?
C2 W1 C12 C13 27.2(12) . . . . ?
C13 W1 C12 C13 0.000(7) . . . . ?
C14 W1 C12 C13 -39.4(8) . . . . ?
C11 W1 C12 C13 -115.6(12) . . . . ?
C15 W1 C12 C13 -79.5(9) . . . . ?
Se1 W1 C12 C13 -105.2(9) . . . . ?
C11 C12 C13 C14 1.9(13) . . . . ?
W1 C12 C13 C14 68.0(8) . . . . ?
C11 C12 C13 W1 -66.1(9) . . . . ?
W1 C12 C13 W1 0.000(4) . . . . ?
C3 W1 C13 C12 -17.7(13) . . . . ?
C1 W1 C13 C12 -85.5(9) . . . . ?
C2 W1 C13 C12 -161.3(9) . . . . ?
C12 W1 C13 C12 0.000(8) . . . . ?
C14 W1 C13 C12 112.8(12) . . . . ?
C11 W1 C13 C12 37.1(8) . . . . ?
C15 W1 C13 C12 77.1(9) . . . . ?
Se1 W1 C13 C12 112.2(8) . . . . ?
C3 W1 C13 C14 -130.5(9) . . . . ?
C1 W1 C13 C14 161.7(8) . . . . ?
C2 W1 C13 C14 85.9(8) . . . . ?
C12 W1 C13 C14 -112.8(12) . . . . ?
C14 W1 C13 C14 0.000(3) . . . . ?
C11 W1 C13 C14 -75.7(8) . . . . ?
C15 W1 C13 C14 -35.7(7) . . . . ?
Se1 W1 C13 C14 -0.6(9) . . . . ?
C12 C13 C14 C15 -2.7(13) . . . . ?
W1 C13 C14 C15 64.3(9) . . . . ?
C12 C13 C14 W1 -67.0(8) . . . . ?
W1 C13 C14 W1 0.000(2) . . . . ?
C3 W1 C14 C15 -8.6(15) . . . . ?
C1 W1 C14 C15 -139.2(9) . . . . ?
C2 W1 C14 C15 141.6(8) . . . . ?
C13 W1 C14 C15 -116.8(12) . . . . ?
C12 W1 C14 C15 -77.5(9) . . . . ?
C11 W1 C14 C15 -36.2(9) . . . . ?
C15 W1 C14 C15 0.0 . . . . ?
Se1 W1 C14 C15 62.8(8) . . . . ?
C3 W1 C14 C13 108.2(12) . . . . ?
C1 W1 C14 C13 -22.3(10) . . . . ?
C2 W1 C14 C13 -101.5(8) . . . . ?
C13 W1 C14 C13 0.000(4) . . . . ?
C12 W1 C14 C13 39.3(8) . . . . ?
C11 W1 C14 C13 80.7(9) . . . . ?
C15 W1 C14 C13 116.8(12) . . . . ?
Se1 W1 C14 C13 179.6(7) . . . . ?
C13 C14 C15 C11 2.4(14) . . . . ?
W1 C14 C15 C11 63.8(9) . . . . ?
C13 C14 C15 W1 -61.4(8) . . . . ?
W1 C14 C15 W1 0.0 . . . . ?
C12 C11 C15 C14 -1.2(15) . . . . ?
W1 C11 C15 C14 -63.5(9) . . . . ?
C12 C11 C15 W1 62.3(9) . . . . ?
W1 C11 C15 W1 0.000(1) . . . . ?
C3 W1 C15 C14 175.3(8) . . . . ?
C1 W1 C15 C14 69.3(12) . . . . ?
C2 W1 C15 C14 -47.8(10) . . . . ?
C13 W1 C15 C14 37.9(8) . . . . ?
C12 W1 C15 C14 80.5(9) . . . . ?
C14 W1 C15 C14 0.0 . . . . ?
C11 W1 C15 C14 117.5(13) . . . . ?
Se1 W1 C15 C14 -117.2(8) . . . . ?
C3 W1 C15 C11 57.8(10) . . . . ?
C1 W1 C15 C11 -48.2(13) . . . . ?
C2 W1 C15 C11 -165.3(8) . . . . ?
C13 W1 C15 C11 -79.6(9) . . . . ?
C12 W1 C15 C11 -37.0(8) . . . . ?
C14 W1 C15 C11 -117.5(13) . . . . ?
C11 W1 C15 C11 0.000(1) . . . . ?
Se1 W1 C15 C11 125.3(8) . . . . ?
C3 W1 Se1 Se3 -158.9(4) . . . . ?
C1 W1 Se1 Se3 -105.7(6) . . . . ?
C2 W1 Se1 Se3 -48.1(3) . . . . ?
C13 W1 Se1 Se3 49.7(5) . . . . ?
C12 W1 Se1 Se3 101.0(5) . . . . ?
C14 W1 Se1 Se3 49.4(3) . . . . ?
C11 W1 Se1 Se3 107.1(3) . . . . ?
C15 W1 Se1 Se3 79.4(3) . . . . ?
W1 Se1 Se3 Se2 -83.12(7) . . . . ?
Se1 Se3 Se2 W2 -88.31(7) . . . . ?
Se3 Se2 W2 C4 -53.0(4) . . . . ?
Se3 Se2 W2 C6 -163.5(4) . . . . ?
Se3 Se2 W2 C5 -111.4(5) . . . . ?
Se3 Se2 W2 C24 95.2(5) . . . . ?
Se3 Se2 W2 C23 45.6(5) . . . . ?
Se3 Se2 W2 C22 42.5(4) . . . . ?
Se3 Se2 W2 C25 100.6(3) . . . . ?
Se3 Se2 W2 C21 71.6(4) . . . . ?
C6 W2 C4 O4 -162.5(507) . . . . ?
C5 W2 C4 O4 -89.7(508) . . . . ?
C24 W2 C4 O4 -17.0(512) . . . . ?
C23 W2 C4 O4 -4.8(509) . . . . ?
C22 W2 C4 O4 31.4(508) . . . . ?
C25 W2 C4 O4 42.9(514) . . . . ?
C21 W2 C4 O4 56.7(509) . . . . ?
Se2 W2 C4 O4 129.4(508) . . . . ?
C4 W2 C5 O5 -166.0(256) . . . . ?
C6 W2 C5 O5 -57.2(255) . . . . ?
C24 W2 C5 O5 53.7(255) . . . . ?
C23 W2 C5 O5 88.0(255) . . . . ?
C22 W2 C5 O5 102.8(255) . . . . ?
C25 W2 C5 O5 35.6(257) . . . . ?
C21 W2 C5 O5 67.1(257) . . . . ?
Se2 W2 C5 O5 -107.9(254) . . . . ?
C4 W2 C6 O6 146.5(346) . . . . ?
C5 W2 C6 O6 73.3(347) . . . . ?
C24 W2 C6 O6 -9.7(348) . . . . ?
C23 W2 C6 O6 3.5(352) . . . . ?
C22 W2 C6 O6 -65.8(350) . . . . ?
C25 W2 C6 O6 -44.4(347) . . . . ?
C21 W2 C6 O6 -72.2(348) . . . . ?
Se2 W2 C6 O6 -142.6(348) . . . . ?
C4 W2 C21 C22 -50.2(11) . . . . ?
C6 W2 C21 C22 174.9(8) . . . . ?
C5 W2 C21 C22 63.8(13) . . . . ?
C24 W2 C21 C22 79.8(9) . . . . ?
C23 W2 C21 C22 38.9(8) . . . . ?
C22 W2 C21 C22 0.000(3) . . . . ?
C25 W2 C21 C22 119.0(13) . . . . ?
Se2 W2 C21 C22 -119.9(9) . . . . ?
C4 W2 C21 C25 -169.2(8) . . . . ?
C6 W2 C21 C25 55.8(10) . . . . ?
C5 W2 C21 C25 -55.2(13) . . . . ?
C24 W2 C21 C25 -39.2(8) . . . . ?
C23 W2 C21 C25 -80.1(9) . . . . ?
C22 W2 C21 C25 -119.0(13) . . . . ?
C25 W2 C21 C25 0.0 . . . . ?
Se2 W2 C21 C25 121.1(9) . . . . ?
C25 C21 C22 C23 -1.2(14) . . . . ?
W2 C21 C22 C23 -63.7(8) . . . . ?
C25 C21 C22 W2 62.5(9) . . . . ?
W2 C21 C22 W2 0.000(1) . . . . ?
C4 W2 C22 C21 138.5(9) . . . . ?
C6 W2 C22 C21 -10.0(16) . . . . ?
C5 W2 C22 C21 -141.4(9) . . . . ?
C24 W2 C22 C21 -77.8(10) . . . . ?
C23 W2 C22 C21 -115.7(12) . . . . ?
C25 W2 C22 C21 -35.5(9) . . . . ?
C21 W2 C22 C21 0.000(4) . . . . ?
Se2 W2 C22 C21 60.6(9) . . . . ?
C4 W2 C22 C23 -105.7(8) . . . . ?
C6 W2 C22 C23 105.7(13) . . . . ?
C5 W2 C22 C23 -25.6(10) . . . . ?
C24 W2 C22 C23 37.9(8) . . . . ?
C23 W2 C22 C23 0.000(1) . . . . ?
C25 W2 C22 C23 80.3(8) . . . . ?
C21 W2 C22 C23 115.7(12) . . . . ?
Se2 W2 C22 C23 176.4(7) . . . . ?
C21 C22 C23 C24 0.5(14) . . . . ?
W2 C22 C23 C24 -65.4(8) . . . . ?
C21 C22 C23 W2 65.9(9) . . . . ?
W2 C22 C23 W2 0.0 . . . . ?
C4 W2 C23 C24 -165.4(9) . . . . ?
C6 W2 C23 C24 -22.5(14) . . . . ?
C5 W2 C23 C24 -88.7(10) . . . . ?
C24 W2 C23 C24 0.000(2) . . . . ?
C22 W2 C23 C24 112.9(12) . . . . ?
C25 W2 C23 C24 36.9(9) . . . . ?
C21 W2 C23 C24 76.9(10) . . . . ?
Se2 W2 C23 C24 107.8(9) . . . . ?
C4 W2 C23 C22 81.7(9) . . . . ?
C6 W2 C23 C22 -135.4(9) . . . . ?
C5 W2 C23 C22 158.4(9) . . . . ?
C24 W2 C23 C22 -112.9(12) . . . . ?
C22 W2 C23 C22 0.000(2) . . . . ?
C25 W2 C23 C22 -76.0(9) . . . . ?
C21 W2 C23 C22 -36.0(8) . . . . ?
Se2 W2 C23 C22 -5.1(10) . . . . ?
C22 C23 C24 C25 0.5(14) . . . . ?
W2 C23 C24 C25 -65.2(9) . . . . ?
C22 C23 C24 W2 65.7(8) . . . . ?
W2 C23 C24 W2 0.0 . . . . ?
C4 W2 C24 C23 21.3(13) . . . . ?
C6 W2 C24 C23 165.7(9) . . . . ?
C5 W2 C24 C23 90.2(9) . . . . ?
C23 W2 C24 C23 0.000(1) . . . . ?
C22 W2 C24 C23 -40.2(9) . . . . ?
C25 W2 C24 C23 -117.9(13) . . . . ?
C21 W2 C24 C23 -80.4(10) . . . . ?
Se2 W2 C24 C23 -108.7(9) . . . . ?
C4 W2 C24 C25 139.2(9) . . . . ?
C6 W2 C24 C25 -76.4(9) . . . . ?
C5 W2 C24 C25 -151.9(8) . . . . ?
C23 W2 C24 C25 117.9(12) . . . . ?
C22 W2 C24 C25 77.7(9) . . . . ?
C25 W2 C24 C25 0.000(3) . . . . ?
C21 W2 C24 C25 37.5(8) . . . . ?
Se2 W2 C24 C25 9.2(10) . . . . ?
C22 C21 C25 C24 1.5(14) . . . . ?
W2 C21 C25 C24 63.8(8) . . . . ?
C22 C21 C25 W2 -62.3(9) . . . . ?
W2 C21 C25 W2 0.0 . . . . ?
C23 C24 C25 C21 -1.2(14) . . . . ?
W2 C24 C25 C21 -66.1(9) . . . . ?
C23 C24 C25 W2 64.9(9) . . . . ?
W2 C24 C25 W2 0.000(2) . . . . ?
C4 W2 C25 C21 21.5(17) . . . . ?
C6 W2 C25 C21 -133.8(9) . . . . ?
C5 W2 C25 C21 146.3(9) . . . . ?
C24 W2 C25 C21 113.9(12) . . . . ?
C23 W2 C25 C21 78.2(9) . . . . ?
C22 W2 C25 C21 35.1(9) . . . . ?
C21 W2 C25 C21 0.0 . . . . ?
Se2 W2 C25 C21 -59.6(9) . . . . ?
C4 W2 C25 C24 -92.4(14) . . . . ?
C6 W2 C25 C24 112.4(8) . . . . ?
C5 W2 C25 C24 32.5(9) . . . . ?
C24 W2 C25 C24 0.000(2) . . . . ?
C23 W2 C25 C24 -35.7(8) . . . . ?
C22 W2 C25 C24 -78.7(9) . . . . ?
C21 W2 C25 C24 -113.9(12) . . . . ?
Se2 W2 C25 C24 -173.4(7) . . . . ?
